data_7702481
loop_
_publ_author_name
'Haikarainen, Anssi'
'Sipil\"a, Jussi'
'Pietik\"ainen, Pekka'
'Pajunen, Aarne'
'Mutikainen, Ilpo'

_publ_section_title
;
 Synthesis and characterization of bulky salen-type complexes of Co, Cu,
 Fe, Mn and Ni with amphiphilic solubility properties
;
_journal_issue 7
_journal_name_full 'Journal of the Chemical Society, Dalton Transactions'
_journal_page_first 991
_journal_paper_doi 10.1039/b008167l
_journal_year 2001
_chemical_formula_moiety
;
C62 H62 N2 Ni O2 P2 2+, (Cl-)2, 6(C D Cl3)
;
_chemical_formula_sum 'C68 H62 Cl20 D6 N2 Ni O2 P2'
_chemical_formula_weight 1780.93
_space_group_IT_number 14
_space_group_name_Hall '-P 2ybc'
_space_group_name_H-M_alt 'P 1 21/c 1'
_symmetry_cell_setting monoclinic
_symmetry_space_group_name_H-M 'P 1 21/c 1'
_atom_sites_solution_hydrogens geom
_atom_sites_solution_primary direct
_atom_sites_solution_secondary difmap
_audit_creation_method SHELXL-97
_cell_angle_alpha 90.00
_cell_angle_beta 93.39(4)
_cell_angle_gamma 90.00
_cell_formula_units_Z 4
_cell_length_a 13.410(8)
_cell_length_b 13.047(8)
_cell_length_c 45.995(14)
_cell_measurement_reflns_used 25
_cell_measurement_temperature 193(2)
_cell_measurement_theta_max 13.75
_cell_measurement_theta_min 6.40
_cell_volume 8033(7)
_computing_cell_refinement
;
MSC/AFC Diffractometer Control Software
(Molecular Structure Corporation, 1993a)
;
_computing_data_collection
;
MSC/AFC Diffractometer Control Software
(Molecular Structure Corporation, 1993a)
;
_computing_data_reduction
;
TEXSAN PROCESS (Molecular Structure Corporation 1993b)
;
_computing_molecular_graphics 'SHELXTL/PC (Sheldrick, 1990)'
_computing_publication_material 'SHELXL-97 (Sheldrick, 1997)'
_computing_structure_refinement 'SHELXL-97 (Sheldrick, 1997)'
_computing_structure_solution 'SHELXS-97 (Sheldrick, 1997)'
_diffrn_ambient_temperature 193(2)
_diffrn_measured_fraction_theta_full 0.977
_diffrn_measured_fraction_theta_max 0.977
_diffrn_measurement_device_type 'Rikagu AFC7S diffractometer'
_diffrn_measurement_method 2\q/\w
_diffrn_radiation_monochromator graphite
_diffrn_radiation_source 'fine-focus sealed tube'
_diffrn_radiation_type MoK\a
_diffrn_radiation_wavelength 0.71073
_diffrn_reflns_av_R_equivalents 0.1167
_diffrn_reflns_av_sigmaI/netI 0.4972
_diffrn_reflns_limit_h_max 12
_diffrn_reflns_limit_h_min 0
_diffrn_reflns_limit_k_max 13
_diffrn_reflns_limit_k_min 0
_diffrn_reflns_limit_l_max 46
_diffrn_reflns_limit_l_min -46
_diffrn_reflns_number 9014
_diffrn_reflns_theta_full 21.00
_diffrn_reflns_theta_max 21.00
_diffrn_reflns_theta_min 2.51
_diffrn_standards_interval_count 200
_exptl_absorpt_coefficient_mu 0.990
_exptl_absorpt_correction_type none
_exptl_crystal_colour brown
_exptl_crystal_density_diffrn 1.473
_exptl_crystal_density_method 'not measured'
_exptl_crystal_description prism
_exptl_crystal_F_000 3616
_exptl_crystal_size_max 0.30
_exptl_crystal_size_mid 0.20
_exptl_crystal_size_min 0.07
_refine_diff_density_max 0.690
_refine_diff_density_min -0.684
_refine_diff_density_rms 0.125
_refine_ls_extinction_method none
_refine_ls_goodness_of_fit_all 0.876
_refine_ls_goodness_of_fit_ref 0.876
_refine_ls_hydrogen_treatment calculated
_refine_ls_matrix_type full
_refine_ls_number_parameters 526
_refine_ls_number_reflns 8439
_refine_ls_number_restraints 36
_refine_ls_restrained_S_all 0.875
_refine_ls_R_factor_all 0.4126
_refine_ls_R_factor_gt 0.1524
_refine_ls_R_factor_obs 0.1524
_refine_ls_shift/su_max 0.020
_refine_ls_shift/su_mean 0.002
_refine_ls_structure_factor_coef Fsqd
_refine_ls_weighting_details 'w=1/[\s^2^(Fo^2^)+(0.0806P)^2^+0.0000P] where P=(Fo^2^+2Fc^2^)/3'
_refine_ls_weighting_scheme calc
_refine_ls_wR_factor_all 0.3423
_refine_ls_wR_factor_obs 0.2567
_refine_ls_wR_factor_ref 0.3423
_reflns_number_gt 2036
_reflns_number_total 8439
_reflns_threshold_expression >2sigma(I)
_cod_data_source_file b008167l.txt
_cod_data_source_block 5
_cod_depositor_comments
;
The following automatic conversions were performed:

data item '_refine_ls_weighting_scheme' value 'calc
w=1/[\s^2^(Fo^2^)+(0.0806P)^2^+0.0000P] where P=(Fo^2^+2Fc^2^)/3' was
changed to 'calc'. A new data item '_refine_ls_weighting_details' was
created with the value set to
'w=1/[\s^2^(Fo^2^)+(0.0806P)^2^+0.0000P] where P=(Fo^2^+2Fc^2^)/3'.

Automatic conversion script
Id: cif_fix_values 6909 2019-04-08 15:41:33Z antanas 
;
_cod_original_sg_symbol_H-M P2(1)/c
_cod_database_code 7702481

loop_
_symmetry_equiv_pos_as_xyz
'x, y, z'
'x, -y+1/2, z+1/2'
'-x, -y, -z'
'-x, y-1/2, -z-1/2'

loop_
_atom_site_label
_atom_site_type_symbol
_atom_site_fract_x
_atom_site_fract_y
_atom_site_fract_z
_atom_site_U_iso_or_equiv
_atom_site_adp_type
_atom_site_occupancy
_atom_site_calc_flag
_atom_site_refinement_flags
Ni Ni -0.0526(3) 0.0953(3) -0.03284(7) 0.0431(10) Uani 1 d .
Cl1 Cl -0.3625(5) -0.4189(5) -0.15592(16) 0.065(2) Uani 1 d .
Cl2 Cl -0.1854(5) 0.1049(5) 0.13227(14) 0.055(2) Uani 1 d .
Cl3 Cl -0.3536(8) -0.0922(8) -0.30646(19) 0.122(4) Uani 1 d .
Cl4 Cl -0.4944(8) -0.0436(7) -0.2635(2) 0.120(4) Uani 1 d .
Cl5 Cl -0.3830(8) 0.1154(8) -0.2893(2) 0.125(4) Uani 1 d .
Cl6 Cl -0.3272(8) 0.2918(8) -0.1920(2) 0.132(4) Uani 1 d .
Cl7 Cl -0.4492(8) 0.2840(8) -0.1435(2) 0.137(4) Uani 1 d .
Cl8 Cl -0.2395(7) 0.2598(8) -0.1351(2) 0.120(4) Uani 1 d .
Cl9 Cl -0.0912(6) 0.2778(6) 0.19403(17) 0.080(3) Uani 1 d .
Cl10 Cl -0.2362(6) 0.1669(6) 0.22541(17) 0.081(3) Uani 1 d .
Cl11 Cl -0.0502(8) 0.0771(7) 0.2156(2) 0.131(4) Uani 1 d .
Cl12 Cl -0.5856(8) 0.3639(9) 0.0688(2) 0.157(5) Uani 1 d .
Cl13 Cl -0.6557(8) 0.5675(8) 0.0735(2) 0.143(4) Uani 1 d .
Cl14 Cl -0.7931(7) 0.4018(8) 0.0717(3) 0.148(5) Uani 1 d .
Cl15 Cl 0.3973(9) 0.2274(8) -0.0323(3) 0.185(6) Uani 1 d .
Cl16 Cl 0.4294(10) 0.4367(10) -0.0281(3) 0.198(6) Uani 1 d .
Cl17 Cl 0.2520(10) 0.3585(10) -0.0135(4) 0.247(9) Uani 1 d .
Cl18 Cl 0.2979(7) 0.1732(7) -0.1167(2) 0.120(4) Uani 1 d .
Cl19 Cl 0.0898(6) 0.2140(6) -0.12472(17) 0.078(3) Uani 1 d .
Cl20 Cl 0.2084(9) 0.1881(7) -0.1736(2) 0.143(5) Uani 1 d .
P1 P -0.2721(6) -0.1280(5) -0.18765(15) 0.047(2) Uani 1 d .
P2 P -0.0757(5) 0.4418(5) 0.11286(15) 0.043(2) Uani 1 d .
O1 O -0.1320(10) 0.1486(11) -0.0061(3) 0.036(4) Uiso 1 d .
O2 O -0.1660(12) 0.0594(13) -0.0520(3) 0.055(5) Uiso 1 d .
N1 N 0.0596(13) 0.1266(13) -0.0120(4) 0.029(5) Uiso 1 d .
N2 N 0.0227(14) 0.0468(14) -0.0606(4) 0.039(6) Uiso 1 d .
C1 C 0.0661(18) 0.1646(18) 0.0155(5) 0.045(7) Uiso 1 d .
H1 H 0.1316(18) 0.1673(18) 0.0252(5) 0.054 Uiso 1 d R
C2 C -0.0113(16) 0.1985(15) 0.0312(4) 0.017(6) Uiso 1 d .
C3 C 0.0037(19) 0.2382(18) 0.0578(5) 0.049(8) Uiso 1 d .
H3 H 0.0714(19) 0.2540(18) 0.0643(5) 0.058 Uiso 1 d R
C4 C -0.0671(17) 0.2659(17) 0.0762(5) 0.033(7) Uiso 1 d .
C5 C -0.1636(17) 0.2601(16) 0.0650(5) 0.032(7) Uiso 1 d .
H5 H -0.2158(17) 0.2809(16) 0.0772(5) 0.038 Uiso 1 d R
C6 C -0.1904(18) 0.2275(19) 0.0372(5) 0.046(8) Uiso 1 d .
C7 C -0.1112(17) 0.1850(17) 0.0212(5) 0.032(7) Uiso 1 d .
C8 C 0.0047(17) -0.0033(17) -0.0852(5) 0.036(7) Uiso 1 d .
H8 H 0.0585(17) -0.0275(17) -0.0962(5) 0.043 Uiso 1 d R
C9 C -0.0975(16) -0.0244(16) -0.0937(5) 0.027(6) Uiso 1 d .
C10 C -0.1035(16) -0.0838(16) -0.1195(4) 0.028(6) Uiso 1 d .
H10 H -0.0457(16) -0.0976(16) -0.1303(4) 0.033 Uiso 1 d R
C11 C -0.1945(18) -0.1186(19) -0.1286(5) 0.043(7) Uiso 1 d .
C12 C -0.2770(18) -0.0912(18) -0.1142(5) 0.040(7) Uiso 1 d .
H12 H -0.3417(18) -0.1159(18) -0.1209(5) 0.048 Uiso 1 d R
C13 C -0.2652(19) -0.0324(19) -0.0896(5) 0.046(8) Uiso 1 d .
C14 C -0.1748(18) 0.0010(18) -0.0765(5) 0.036(7) Uiso 1 d .
C15 C -0.364(2) -0.012(2) -0.0734(6) 0.059(9) Uiso 1 d .
C16 C -0.4609(18) -0.052(2) -0.0879(5) 0.071(9) Uiso 1 d .
H16A H -0.5153(18) -0.038(2) -0.0758(5) 0.106 Uiso 1 d R
H16B H -0.4726(18) -0.017(2) -0.1062(5) 0.106 Uiso 1 d R
H16C H -0.4559(18) -0.124(2) -0.0913(5) 0.106 Uiso 1 d R
C17 C -0.3775(18) 0.0982(18) -0.0678(5) 0.054(8) Uiso 1 d .
H17A H -0.3167(18) 0.1234(18) -0.0583(5) 0.081 Uiso 1 d R
H17B H -0.3895(18) 0.1325(18) -0.0861(5) 0.081 Uiso 1 d R
H17C H -0.4321(18) 0.1110(18) -0.0557(5) 0.081 Uiso 1 d R
C18 C -0.3529(18) -0.060(2) -0.0435(5) 0.065(9) Uiso 1 d .
H18A H -0.2922(18) -0.037(2) -0.0336(5) 0.098 Uiso 1 d R
H18B H -0.4088(18) -0.041(2) -0.0326(5) 0.098 Uiso 1 d R
H18C H -0.3510(18) -0.134(2) -0.0454(5) 0.098 Uiso 1 d R
C19 C -0.2126(19) -0.1813(19) -0.1558(5) 0.057(8) Uiso 1 d .
H19A H -0.1473(19) -0.2021(19) -0.1609(5) 0.068 Uiso 1 d R
H19B H -0.2482(19) -0.2421(19) -0.1508(5) 0.068 Uiso 1 d R
C20 C -0.2080(19) -0.027(2) -0.2018(6) 0.054(8) Uiso 1 d .
C21 C -0.1541(17) 0.0432(18) -0.1824(5) 0.042(7) Uiso 1 d .
H21 H -0.1534(17) 0.0301(18) -0.1619(5) 0.051 Uiso 1 d R
C22 C -0.1078(19) 0.134(2) -0.1930(6) 0.064(9) Uiso 1 d .
H22 H -0.0870(19) 0.189(2) -0.1801(6) 0.077 Uiso 1 d R
C23 C -0.098(2) 0.140(2) -0.2233(6) 0.081(10) Uiso 1 d .
H23 H -0.049(2) 0.185(2) -0.2310(6) 0.097 Uiso 1 d R
C24 C -0.1505(19) 0.076(2) -0.2426(6) 0.063(9) Uiso 1 d .
H24 H -0.1552(19) 0.087(2) -0.2632(6) 0.076 Uiso 1 d R
C25 C -0.2038(18) -0.014(2) -0.2299(6) 0.052(8) Uiso 1 d .
H25 H -0.2392(18) -0.063(2) -0.2423(6) 0.063 Uiso 1 d R
C26 C -0.3942(18) -0.092(2) -0.1816(5) 0.046(7) Uiso 1 d .
C27 C -0.421(2) 0.016(2) -0.1827(6) 0.065(9) Uiso 1 d .
H27 H -0.372(2) 0.067(2) -0.1865(6) 0.078 Uiso 1 d R
C28 C -0.5193(17) 0.0387(18) -0.1797(5) 0.033(7) Uiso 1 d .
H28 H -0.5465(17) 0.1036(18) -0.1860(5) 0.040 Uiso 1 d R
C29 C -0.584(2) -0.031(2) -0.1670(5) 0.056(8) Uiso 1 d .
H29 H -0.648(2) -0.009(2) -0.1606(5) 0.067 Uiso 1 d R
C30 C -0.5561(18) -0.1361(19) -0.1640(5) 0.044(7) Uiso 1 d .
H30 H -0.6023(18) -0.1863(19) -0.1576(5) 0.052 Uiso 1 d R
C31 C -0.4617(19) -0.158(2) -0.1703(5) 0.059(9) Uiso 1 d .
H31 H -0.4390(19) -0.226(2) -0.1657(5) 0.071 Uiso 1 d R
C32 C -0.271(2) -0.224(2) -0.2147(6) 0.064(9) Uiso 1 d .
C33 C -0.1857(19) -0.2638(19) -0.2224(5) 0.051(8) Uiso 1 d .
H33 H -0.1235(19) -0.2350(19) -0.2150(5) 0.061 Uiso 1 d R
C34 C -0.191(2) -0.344(2) -0.2438(6) 0.072(9) Uiso 1 d .
H34 H -0.132(2) -0.382(2) -0.2473(6) 0.086 Uiso 1 d R
C35 C -0.2761(17) -0.3702(17) -0.2576(5) 0.034(7) Uiso 1 d .
H35 H -0.2754(17) -0.4197(17) -0.2730(5) 0.040 Uiso 1 d R
C36 C -0.366(2) -0.328(2) -0.2529(6) 0.076(10) Uiso 1 d .
H36 H -0.426(2) -0.348(2) -0.2637(6) 0.091 Uiso 1 d R
C37 C -0.3692(19) -0.2535(18) -0.2297(5) 0.048(8) Uiso 1 d .
H37 H -0.4294(19) -0.2199(18) -0.2245(5) 0.058 Uiso 1 d R
C38 C -0.3006(17) 0.2203(18) 0.0251(5) 0.035(7) Uiso 1 d .
C39 C -0.3668(18) 0.271(2) 0.0474(5) 0.069(9) Uiso 1 d .
H39A H -0.4362(18) 0.267(2) 0.0410(5) 0.104 Uiso 1 d R
H39B H -0.3565(18) 0.235(2) 0.0656(5) 0.104 Uiso 1 d R
H39C H -0.3473(18) 0.341(2) 0.0500(5) 0.104 Uiso 1 d R
C40 C -0.309(2) 0.287(2) -0.0012(6) 0.086(11) Uiso 1 d .
H40A H -0.375(2) 0.286(2) -0.0105(6) 0.130 Uiso 1 d R
H40B H -0.292(2) 0.355(2) 0.0046(6) 0.130 Uiso 1 d R
H40C H -0.262(2) 0.262(2) -0.0146(6) 0.130 Uiso 1 d R
C41 C -0.337(2) 0.119(2) 0.0192(6) 0.088(11) Uiso 1 d .
H41A H -0.405(2) 0.115(2) 0.0116(6) 0.132 Uiso 1 d R
H41B H -0.295(2) 0.085(2) 0.0062(6) 0.132 Uiso 1 d R
H41C H -0.331(2) 0.087(2) 0.0380(6) 0.132 Uiso 1 d R
C42 C -0.0473(14) 0.3133(14) 0.1068(4) 0.016(6) Uiso 1 d .
H42A H -0.0826(14) 0.2726(14) 0.1202(4) 0.019 Uiso 1 d R
H42B H 0.0227(14) 0.3042(14) 0.1118(4) 0.019 Uiso 1 d R
C43 C -0.0176(16) 0.4764(16) 0.1471(5) 0.024(6) Uiso 1 d .
C44 C 0.0831(18) 0.4625(19) 0.1560(5) 0.048(8) Uiso 1 d .
H44 H 0.1241(18) 0.4246(19) 0.1434(5) 0.057 Uiso 1 d R
C45 C 0.122(2) 0.495(2) 0.1796(6) 0.062(9) Uiso 1 d .
H45 H 0.191(2) 0.481(2) 0.1847(6) 0.074 Uiso 1 d R
C46 C 0.073(2) 0.5440(19) 0.1987(6) 0.057(8) Uiso 1 d .
H46 H 0.108(2) 0.5671(19) 0.2162(6) 0.068 Uiso 1 d R
C47 C -0.0297(17) 0.5644(17) 0.1938(5) 0.037(7) Uiso 1 d .
H47 H -0.0678(17) 0.5964(17) 0.2083(5) 0.044 Uiso 1 d R
C48 C -0.078(2) 0.5307(19) 0.1661(5) 0.059(9) Uiso 1 d .
H48 H -0.145(2) 0.5504(19) 0.1600(5) 0.071 Uiso 1 d R
C49 C -0.2053(15) 0.4535(16) 0.1120(4) 0.023(6) Uiso 1 d .
C50 C -0.2629(19) 0.380(2) 0.1268(5) 0.057(8) Uiso 1 d .
H50 H -0.2309(19) 0.322(2) 0.1360(5) 0.068 Uiso 1 d R
C51 C -0.3676(18) 0.4004(19) 0.1285(5) 0.046(7) Uiso 1 d .
H51 H -0.4103(18) 0.3478(19) 0.1354(5) 0.055 Uiso 1 d R
C52 C -0.4071(19) 0.4936(19) 0.1191(5) 0.053(8) Uiso 1 d .
H52 H -0.4743(19) 0.5114(19) 0.1231(5) 0.063 Uiso 1 d R
C53 C -0.3505(18) 0.5653(19) 0.1045(5) 0.048(8) Uiso 1 d .
H53 H -0.3791(18) 0.6216(19) 0.0934(5) 0.058 Uiso 1 d R
C54 C -0.2531(19) 0.5430(19) 0.1058(5) 0.049(8) Uiso 1 d .
H54 H -0.2094(19) 0.6003(19) 0.1035(5) 0.058 Uiso 1 d R
C55 C -0.0298(18) 0.5182(18) 0.0841(5) 0.040(7) Uiso 1 d .
C56 C -0.063(2) 0.505(2) 0.0572(6) 0.065(9) Uiso 1 d .
H56 H -0.105(2) 0.448(2) 0.0524(6) 0.078 Uiso 1 d R
C57 C -0.029(2) 0.571(2) 0.0353(6) 0.075(10) Uiso 1 d .
H57 H -0.063(2) 0.569(2) 0.0163(6) 0.090 Uiso 1 d R
C58 C 0.0394(18) 0.6366(19) 0.0406(5) 0.049(8) Uiso 1 d .
H58 H 0.0663(18) 0.6739(19) 0.0249(5) 0.058 Uiso 1 d R
C59 C 0.0797(16) 0.6560(17) 0.0698(5) 0.034(7) Uiso 1 d .
H59 H 0.1253(16) 0.7109(17) 0.0747(5) 0.040 Uiso 1 d R
C60 C 0.0417(18) 0.5921(19) 0.0909(6) 0.055(8) Uiso 1 d .
H60 H 0.0717(18) 0.5949(19) 0.1103(6) 0.066 Uiso 1 d R
C61 C 0.1499(18) 0.095(2) -0.0228(5) 0.056(8) Uiso 1 d .
H61A H 0.1722(18) 0.032(2) -0.0139(5) 0.067 Uiso 1 d R
H61B H 0.1992(18) 0.147(2) -0.0182(5) 0.067 Uiso 1 d R
C62 C 0.1320(19) 0.081(2) -0.0551(6) 0.073(9) Uiso 1 d .
H62A H 0.1409(19) 0.145(2) -0.0650(6) 0.087 Uiso 1 d R
H62B H 0.1774(19) 0.032(2) -0.0620(6) 0.087 Uiso 1 d R
C63 C -0.439(2) -0.006(2) -0.2954(7) 0.087(11) Uani 1 d U
D63 D -0.4897 0.0008 -0.3108 0.104 Uiso 1 d R
C64 C -0.337(2) 0.315(2) -0.1560(6) 0.073(10) Uani 1 d U
D64 D -0.3302 0.3876 -0.1533 0.087 Uiso 1 d R
C65 C -0.140(2) 0.156(2) 0.2022(7) 0.091(11) Uani 1 d U
D65 D -0.1680 0.1270 0.1843 0.110 Uiso 1 d R
C66 C -0.6719(18) 0.4283(18) 0.0844(5) 0.049(8) Uani 1 d U
D66 D -0.6647 0.4208 0.1052 0.059 Uiso 1 d R
C67 C 0.367(2) 0.333(3) -0.0130(7) 0.095(11) Uani 1 d U
D67 D 0.3912 0.3245 0.0069 0.114 Uiso 1 d R
C68 C 0.189(2) 0.155(2) -0.1373(6) 0.065(9) Uani 1 d U
D68 D 0.1755 0.0827 -0.1368 0.078 Uiso 1 d R

loop_
_atom_site_aniso_label
_atom_site_aniso_U_11
_atom_site_aniso_U_22
_atom_site_aniso_U_33
_atom_site_aniso_U_23
_atom_site_aniso_U_13
_atom_site_aniso_U_12
Ni 0.044(2) 0.040(2) 0.046(2) -0.002(2) 0.0144(18) 0.005(2)
Cl1 0.079(6) 0.021(4) 0.096(6) 0.005(4) 0.011(5) 0.004(4)
Cl2 0.081(6) 0.028(4) 0.061(5) 0.008(4) 0.037(4) 0.003(4)
Cl3 0.166(10) 0.121(9) 0.082(7) -0.005(7) 0.018(7) 0.038(8)
Cl4 0.138(9) 0.083(7) 0.142(9) -0.001(7) 0.031(8) 0.015(7)
Cl5 0.127(9) 0.107(8) 0.140(9) 0.003(7) -0.014(7) -0.008(7)
Cl6 0.178(11) 0.106(8) 0.112(9) 0.016(7) 0.004(8) -0.004(8)
Cl7 0.133(10) 0.096(8) 0.186(11) -0.031(8) 0.035(8) -0.009(7)
Cl8 0.099(8) 0.140(9) 0.119(8) -0.036(8) 0.001(7) 0.008(7)
Cl9 0.123(8) 0.039(5) 0.080(6) -0.009(5) 0.014(5) -0.005(5)
Cl10 0.080(6) 0.083(6) 0.082(6) 0.001(5) 0.019(5) -0.003(5)
Cl11 0.126(9) 0.091(8) 0.181(11) 0.051(8) 0.053(8) 0.049(7)
Cl12 0.117(9) 0.181(12) 0.173(11) -0.089(10) 0.016(8) 0.048(8)
Cl13 0.136(10) 0.105(9) 0.185(12) 0.021(8) -0.011(8) -0.023(8)
Cl14 0.081(8) 0.123(9) 0.243(14) -0.032(10) 0.032(8) -0.012(7)
Cl15 0.140(10) 0.088(8) 0.337(18) -0.051(11) 0.104(11) 0.011(8)
Cl16 0.203(14) 0.133(11) 0.257(16) -0.016(11) 0.010(12) -0.059(11)
Cl17 0.153(13) 0.145(12) 0.46(3) 0.005(15) 0.136(15) 0.022(10)
Cl18 0.100(8) 0.081(7) 0.185(11) -0.014(7) 0.049(8) -0.007(6)
Cl19 0.111(7) 0.048(5) 0.080(6) 0.004(5) 0.044(5) 0.000(5)
Cl20 0.246(13) 0.087(8) 0.106(8) 0.012(6) 0.102(9) 0.051(8)
P1 0.068(6) 0.036(5) 0.038(5) -0.007(4) 0.019(4) -0.004(4)
P2 0.045(5) 0.044(5) 0.042(5) 0.009(4) 0.013(4) -0.006(4)
C63 0.094(14) 0.082(14) 0.085(14) 0.006(9) 0.001(9) -0.002(9)
C64 0.075(12) 0.064(12) 0.081(13) -0.010(9) 0.011(9) 0.000(9)
C65 0.093(14) 0.093(14) 0.089(14) 0.000(9) 0.009(9) 0.006(9)
C66 0.051(11) 0.052(11) 0.044(11) 0.011(9) -0.001(8) 0.017(9)
C67 0.093(14) 0.093(14) 0.099(14) 0.003(9) 0.005(9) 0.006(10)
C68 0.063(12) 0.059(12) 0.074(12) 0.014(9) 0.014(9) 0.005(9)

loop_
_atom_type_symbol
_atom_type_description
_atom_type_scat_dispersion_real
_atom_type_scat_dispersion_imag
_atom_type_scat_source
C C 0.0033 0.0016 'International Tables Vol C Tables 4.2.6.8 and 6.1.1.4'
H H 0.0000 0.0000 'International Tables Vol C Tables 4.2.6.8 and 6.1.1.4'
N N 0.0061 0.0033 'International Tables Vol C Tables 4.2.6.8 and 6.1.1.4'
O O 0.0106 0.0060 'International Tables Vol C Tables 4.2.6.8 and 6.1.1.4'
P P 0.1023 0.0942 'International Tables Vol C Tables 4.2.6.8 and 6.1.1.4'
Cl Cl 0.1484 0.1585 'International Tables Vol C Tables 4.2.6.8 and 6.1.1.4'
Ni Ni 0.3393 1.1124 'International Tables Vol C Tables 4.2.6.8 and 6.1.1.4'
D D 0.0000 0.0000 'International Tables Vol C Tables 4.2.6.8 and 6.1.1.4'

loop_
_geom_angle_atom_site_label_1
_geom_angle_atom_site_label_2
_geom_angle_atom_site_label_3
_geom_angle
O2 Ni N1 176.7(8)
O2 Ni N2 93.2(8)
N1 Ni N2 88.3(8)
O2 Ni O1 85.3(7)
N1 Ni O1 93.3(7)
N2 Ni O1 177.2(8)
C20 P1 C26 110.3(13)
C20 P1 C19 113.9(13)
C26 P1 C19 110.8(12)
C20 P1 C32 104.6(13)
C26 P1 C32 110.7(13)
C19 P1 C32 106.2(12)
C42 P2 C49 107.9(10)
C42 P2 C43 107.3(10)
C49 P2 C43 112.5(10)
C42 P2 C55 109.2(11)
C49 P2 C55 108.7(11)
C43 P2 C55 111.2(11)
C7 O1 Ni 131.8(14)
C14 O2 Ni 126.2(15)
C1 N1 C61 115.5(19)
C1 N1 Ni 126.2(16)
C61 N1 Ni 117.5(15)
C8 N2 C62 114(2)
C8 N2 Ni 134.9(18)
C62 N2 Ni 110.6(15)
N1 C1 C2 127(2)
C3 C2 C1 122(2)
C3 C2 C7 116(2)
C1 C2 C7 122(2)
C2 C3 C4 127(3)
C3 C4 C5 116(2)
C3 C4 C42 126(2)
C5 C4 C42 118(2)
C4 C5 C6 124(2)
C5 C6 C7 116(2)
C5 C6 C38 123(2)
C7 C6 C38 121(2)
O1 C7 C2 119(2)
O1 C7 C6 119(2)
C2 C7 C6 120(2)
N2 C8 C9 117(2)
C14 C9 C10 127(2)
C14 C9 C8 123(2)
C10 C9 C8 110(2)
C11 C10 C9 117(2)
C10 C11 C12 120(2)
C10 C11 C19 123(2)
C12 C11 C19 117(2)
C13 C12 C11 119(2)
C12 C13 C14 126(2)
C12 C13 C15 115(2)
C14 C13 C15 118(2)
O2 C14 C9 125(2)
O2 C14 C13 124(2)
C9 C14 C13 110(2)
C17 C15 C16 108(2)
C17 C15 C18 105(2)
C16 C15 C18 107(2)
C17 C15 C13 111(2)
C16 C15 C13 117(2)
C18 C15 C13 108(2)
C11 C19 P1 121.2(18)
C25 C20 C21 119(3)
C25 C20 P1 121(2)
C21 C20 P1 120(2)
C22 C21 C20 122(2)
C23 C22 C21 117(3)
C24 C23 C22 121(3)
C23 C24 C25 117(3)
C20 C25 C24 122(3)
C31 C26 C27 117(3)
C31 C26 P1 122(2)
C27 C26 P1 119(2)
C28 C27 C26 117(3)
C27 C28 C29 122(2)
C28 C29 C30 120(3)
C31 C30 C29 116(3)
C30 C31 C26 126(3)
C33 C32 C37 122(3)
C33 C32 P1 121(2)
C37 C32 P1 117(2)
C32 C33 C34 117(3)
C35 C34 C33 122(3)
C34 C35 C36 125(3)
C35 C36 C37 117(3)
C36 C37 C32 116(2)
C41 C38 C40 112(2)
C41 C38 C6 116(2)
C40 C38 C6 106(2)
C41 C38 C39 108(2)
C40 C38 C39 106(2)
C6 C38 C39 108(2)
C4 C42 P2 120.2(14)
C48 C43 C44 118(2)
C48 C43 P2 116.0(18)
C44 C43 P2 126.2(19)
C45 C44 C43 124(3)
C44 C45 C46 124(3)
C45 C46 C47 121(3)
C46 C47 C48 117(2)
C43 C48 C47 117(2)
C54 C49 C50 115(2)
C54 C49 P2 122.6(18)
C50 C49 P2 119.8(18)
C51 C50 C49 117(2)
C52 C51 C50 120(2)
C51 C52 C53 122(3)
C54 C53 C52 113(3)
C53 C54 C49 130(3)
C56 C55 C60 120(3)
C56 C55 P2 121(2)
C60 C55 P2 119(2)
C55 C56 C57 119(3)
C58 C57 C56 122(3)
C57 C58 C59 122(3)
C60 C59 C58 114(2)
C55 C60 C59 123(2)
N1 C61 C62 107(2)
C61 C62 N2 107(2)
Cl3 C63 Cl5 111.0(18)
Cl3 C63 Cl4 113.0(18)
Cl5 C63 Cl4 108.3(17)
Cl7 C64 Cl8 111.8(17)
Cl7 C64 Cl6 114.5(17)
Cl8 C64 Cl6 111.2(17)
Cl11 C65 Cl10 111.9(18)
Cl11 C65 Cl9 110.9(17)
Cl10 C65 Cl9 110.8(17)
Cl12 C66 Cl14 115.2(16)
Cl12 C66 Cl13 106.4(14)
Cl14 C66 Cl13 102.9(13)
Cl17 C67 Cl15 115(2)
Cl17 C67 Cl16 109(2)
Cl15 C67 Cl16 106.4(19)
Cl18 C68 Cl19 114.5(17)
Cl18 C68 Cl20 108.9(16)
Cl19 C68 Cl20 112.4(16)

loop_
_geom_bond_atom_site_label_1
_geom_bond_atom_site_label_2
_geom_bond_distance
Ni O2 1.774(16)
Ni N1 1.784(17)
Ni N2 1.789(19)
Ni O1 1.813(14)
Cl3 C63 1.70(3)
Cl4 C63 1.76(3)
Cl5 C63 1.76(3)
Cl6 C64 1.70(3)
Cl7 C64 1.68(3)
Cl8 C64 1.74(3)
Cl9 C65 1.77(3)
Cl10 C65 1.72(3)
Cl11 C65 1.68(3)
Cl12 C66 1.63(2)
Cl13 C66 1.90(3)
Cl14 C66 1.73(2)
Cl15 C67 1.71(3)
Cl16 C67 1.75(3)
Cl17 C67 1.57(3)
Cl18 C68 1.71(3)
Cl19 C68 1.67(3)
Cl20 C68 1.76(3)
P1 C20 1.73(3)
P1 C26 1.74(2)
P1 C19 1.77(2)
P1 C32 1.77(3)
P2 C42 1.746(19)
P2 C49 1.74(2)
P2 C43 1.78(2)
P2 C55 1.79(2)
O1 C7 1.36(2)
O2 C14 1.36(2)
N1 C1 1.36(2)
N1 C61 1.40(3)
N2 C8 1.32(2)
N2 C62 1.54(3)
C1 C2 1.37(3)
C2 C3 1.33(3)
C2 C7 1.40(3)
C3 C4 1.36(3)
C4 C5 1.37(3)
C4 C42 1.55(3)
C5 C6 1.37(3)
C6 C7 1.44(3)
C6 C38 1.55(3)
C8 C9 1.43(3)
C9 C14 1.38(3)
C9 C10 1.42(3)
C10 C11 1.35(3)
C11 C12 1.37(3)
C11 C19 1.50(3)
C12 C13 1.37(3)
C13 C14 1.39(3)
C13 C15 1.58(3)
C15 C17 1.47(3)
C15 C16 1.52(3)
C15 C18 1.52(3)
C20 C25 1.30(3)
C20 C21 1.44(3)
C21 C22 1.44(3)
C22 C23 1.41(3)
C23 C24 1.38(3)
C24 C25 1.51(3)
C26 C31 1.38(3)
C26 C27 1.46(3)
C27 C28 1.36(3)
C28 C29 1.41(3)
C29 C30 1.43(3)
C30 C31 1.35(3)
C32 C33 1.32(3)
C32 C37 1.50(3)
C33 C34 1.43(3)
C34 C35 1.31(3)
C35 C36 1.35(3)
C36 C37 1.44(3)
C38 C41 1.43(3)
C38 C40 1.49(3)
C38 C39 1.54(3)
C43 C48 1.41(3)
C43 C44 1.40(3)
C44 C45 1.25(3)
C45 C46 1.30(3)
C46 C47 1.40(3)
C47 C48 1.46(3)
C49 C54 1.35(3)
C49 C50 1.43(3)
C50 C51 1.44(3)
C51 C52 1.39(3)
C52 C53 1.40(3)
C53 C54 1.34(3)
C55 C56 1.30(3)
C55 C60 1.38(3)
C56 C57 1.42(3)
C57 C58 1.27(3)
C58 C59 1.44(3)
C59 C60 1.40(3)
C61 C62 1.50(3)
